data_7114442
loop_
_publ_author_name
'Hung, Chen-Hsiung'
'Chen, Wan-Chin'
'Lee, Gene-Hsiang'
'Peng, Shie-Ming'

_publ_section_title
;
 Dimeric iron n-confused porphyrin complexesElectonic supplementary
 information (ESI) available: general information; preparation and crystal
 data for 6 and 7; Fig. S1: absorption spectra for 6 and 7; Figs. S2 and
 S3: magnetic susceptibility data for 6 and 7. See
 http://www.rsc.org/suppdata/cc/b2/b202679a/
;
_journal_issue 14
_journal_name_full 'Chemical Communications'
_journal_page_first 1516
_journal_paper_doi 10.1039/b202679a
_journal_year 2002
_chemical_formula_sum 'C96 H72 Fe2 N8 O2'
_chemical_formula_weight 1481.32
_chemical_name_systematic
; 
? 
;
_space_group_IT_number 61
_symmetry_cell_setting orthorhombic
_symmetry_space_group_name_Hall '-P 2ac 2ab'
_symmetry_space_group_name_H-M 'P b c a'
_atom_sites_solution_hydrogens geom
_atom_sites_solution_primary direct
_atom_sites_solution_secondary difmap
_audit_creation_method SHELXL-97
_cell_angle_alpha 90.00
_cell_angle_beta 90.00
_cell_angle_gamma 90.00
_cell_formula_units_Z 4
_cell_length_a 15.867(5)
_cell_length_b 20.697(6)
_cell_length_c 22.397(7)
_cell_measurement_temperature 293(2)
_cell_volume 7355(4)
_computing_cell_refinement 'Bruker SMART'
_computing_data_collection 'Bruker SMART'
_computing_data_reduction 'Bruker SHELXTL'
_computing_molecular_graphics 'Bruker SHELXTL'
_computing_publication_material 'Bruker SHELXTL'
_computing_structure_refinement 'SHELXL-97 (Sheldrick, 1997)'
_computing_structure_solution 'SHELXS-97 (Sheldrick, 1990)'
_diffrn_ambient_temperature 293(2)
_diffrn_measured_fraction_theta_full 0.993
_diffrn_measured_fraction_theta_max 0.993
_diffrn_measurement_device_type 'CCD area detector'
_diffrn_measurement_method 'phi and omega scans'
_diffrn_radiation_monochromator graphite
_diffrn_radiation_source 'fine-focus sealed tube'
_diffrn_radiation_type MoK\a
_diffrn_radiation_wavelength 0.71073
_diffrn_reflns_av_R_equivalents 0.1119
_diffrn_reflns_av_sigmaI/netI 0.2515
_diffrn_reflns_limit_h_max 20
_diffrn_reflns_limit_h_min -15
_diffrn_reflns_limit_k_max 26
_diffrn_reflns_limit_k_min -23
_diffrn_reflns_limit_l_max 29
_diffrn_reflns_limit_l_min -29
_diffrn_reflns_number 45278
_diffrn_reflns_theta_full 27.67
_diffrn_reflns_theta_max 27.67
_diffrn_reflns_theta_min 1.82
_exptl_absorpt_coefficient_mu 0.454
_exptl_absorpt_correction_T_max 0.9486
_exptl_absorpt_correction_T_min 0.7211
_exptl_absorpt_correction_type 'Empirical Used SADABS'
_exptl_crystal_colour 'Dark Green'
_exptl_crystal_density_diffrn 1.338
_exptl_crystal_density_method 'not measured'
_exptl_crystal_description Plate
_exptl_crystal_F_000 3088
_exptl_crystal_size_max 0.36
_exptl_crystal_size_mid 0.27
_exptl_crystal_size_min 0.08
_refine_diff_density_max 0.782
_refine_diff_density_min -0.651
_refine_diff_density_rms 0.070
_refine_ls_extinction_method none
_refine_ls_goodness_of_fit_ref 0.983
_refine_ls_hydrogen_treatment mixed
_refine_ls_matrix_type full
_refine_ls_number_parameters 462
_refine_ls_number_reflns 8528
_refine_ls_number_restraints 0
_refine_ls_restrained_S_all 0.983
_refine_ls_R_factor_all 0.2719
_refine_ls_R_factor_gt 0.0756
_refine_ls_shift/su_max 0.004
_refine_ls_shift/su_mean 0.000
_refine_ls_structure_factor_coef Fsqd
_refine_ls_weighting_details 'calc w=1/[\s^2^(Fo^2^)+(0.0400P)^2^+0.0000P] where P=(Fo^2^+2Fc^2^)/3'
_refine_ls_weighting_scheme calc
_refine_ls_wR_factor_gt 0.1546
_refine_ls_wR_factor_ref 0.1788
_reflns_number_gt 1890
_reflns_number_total 8528
_reflns_threshold_expression >2sigma(I)
_cod_data_source_file b202679a.txt
_cod_data_source_block h200m
_cod_depositor_comments
;
The following automatic conversions were performed:

'_symmetry_cell_setting' value 'Orthorhombic' changed to
'orthorhombic' according to
/usr/data/users/saulius/automatic-downloads/retrospective/RSC/lib/dictionaries/cif_core.dic
dictionary named 'cif_core.dic' version 2.4.2 from 2011-04-26.

Automatic conversion script
Id: cif_fix_values 2281 2013-09-26 08:29:07Z andrius 
;
_cod_original_sg_symbol_H-M Pbca
_cod_database_code 7114442

loop_
_symmetry_equiv_pos_as_xyz
'x, y, z'
'-x+1/2, -y, z+1/2'
'-x, y+1/2, -z+1/2'
'x+1/2, -y+1/2, -z'
'-x, -y, -z'
'x-1/2, y, -z-1/2'
'x, -y-1/2, z-1/2'
'-x-1/2, y-1/2, z'

loop_
_atom_site_label
_atom_site_type_symbol
_atom_site_fract_x
_atom_site_fract_y
_atom_site_fract_z
_atom_site_U_iso_or_equiv
_atom_site_adp_type
_atom_site_occupancy
_atom_site_symmetry_multiplicity
_atom_site_calc_flag
_atom_site_refinement_flags
Fe1 Fe 0.95188(6) 0.02364(4) 0.60422(4) 0.0731(3) Uani 1 1 d .
N1 N 0.9811(3) -0.0551(2) 0.6603(2) 0.0606(14) Uani 1 1 d .
N2 N 0.9283(3) 0.0766(2) 0.6780(2) 0.0604(14) Uani 1 1 d .
N3 N 0.8538(3) 0.0742(2) 0.5620(2) 0.0625(14) Uani 1 1 d .
N4 N 0.9504(3) -0.0665(2) 0.4465(2) 0.0533(12) Uani 1 1 d .
C1 C 0.9958(4) -0.1200(3) 0.6473(3) 0.0639(18) Uani 1 1 d .
C2 C 1.0255(4) -0.1526(3) 0.6996(3) 0.080(2) Uani 1 1 d .
H2A H 1.0379 -0.1964 0.7028 0.096 Uiso 1 1 calc R
C3 C 1.0322(4) -0.1086(3) 0.7429(3) 0.077(2) Uani 1 1 d .
H3A H 1.0516 -0.1159 0.7815 0.092 Uiso 1 1 calc R
C4 C 1.0038(4) -0.0477(3) 0.7189(3) 0.0637(18) Uani 1 1 d .
C5 C 1.0010(4) 0.0105(3) 0.7527(3) 0.0664(18) Uani 1 1 d .
C6 C 0.9646(4) 0.0681(3) 0.7330(3) 0.0667(18) Uani 1 1 d .
C7 C 0.9521(4) 0.1243(3) 0.7687(3) 0.0746(19) Uani 1 1 d .
H7A H 0.9724 0.1306 0.8072 0.089 Uiso 1 1 calc R
C8 C 0.9066(4) 0.1661(3) 0.7375(3) 0.076(2) Uani 1 1 d .
H8A H 0.8889 0.2068 0.7499 0.091 Uiso 1 1 calc R
C9 C 0.8899(4) 0.1361(3) 0.6805(3) 0.0649(18) Uani 1 1 d .
C10 C 0.8395(4) 0.1617(3) 0.6359(3) 0.0652(18) Uani 1 1 d .
C11 C 0.8196(4) 0.1317(3) 0.5820(3) 0.0659(19) Uani 1 1 d .
C12 C 0.7616(4) 0.1563(3) 0.5394(3) 0.079(2) Uani 1 1 d .
H12A H 0.7298 0.1938 0.5428 0.095 Uiso 1 1 calc R
C13 C 0.7614(4) 0.1147(3) 0.4931(3) 0.0721(19) Uani 1 1 d .
H13A H 0.7290 0.1188 0.4587 0.086 Uiso 1 1 calc R
C14 C 0.8180(4) 0.0642(3) 0.5052(3) 0.0601(17) Uani 1 1 d .
C15 C 0.8420(4) 0.0147(3) 0.4663(3) 0.0582(17) Uani 1 1 d .
C16 C 0.8947(4) -0.0363(3) 0.4863(3) 0.0612(17) Uani 1 1 d .
C17 C 0.8991(4) -0.0598(3) 0.5445(3) 0.0609(17) Uani 1 1 d .
H17A H 0.8712 -0.0432 0.5776 0.073 Uiso 1 1 calc R
C18 C 0.9527(4) -0.1129(3) 0.5439(3) 0.0552(16) Uani 1 1 d .
C19 C 0.9790(4) -0.1163(3) 0.4839(3) 0.080(2) Uani 1 1 d .
H19A H 1.0132 -0.1496 0.4699 0.096 Uiso 1 1 calc R
C20 C 0.9858(4) -0.1488(3) 0.5923(3) 0.0627(18) Uani 1 1 d .
C21 C 0.8012(5) 0.2275(4) 0.6456(4) 0.081(2) Uani 1 1 d .
C22 C 0.7379(7) 0.2363(5) 0.6829(4) 0.142(4) Uani 1 1 d .
H22A H 0.7168 0.2014 0.7043 0.170 Uiso 1 1 calc R
C23 C 0.7026(9) 0.2967(7) 0.6905(5) 0.184(6) Uani 1 1 d .
H23A H 0.6569 0.3013 0.7162 0.221 Uiso 1 1 calc R
C24 C 0.7309(9) 0.3466(6) 0.6633(5) 0.154(6) Uani 1 1 d .
H24A H 0.7079 0.3870 0.6715 0.184 Uiso 1 1 calc R
C25 C 0.7946(7) 0.3416(5) 0.6224(5) 0.155(4) Uani 1 1 d .
H25A H 0.8130 0.3770 0.6005 0.185 Uiso 1 1 calc R
C26 C 0.8304(5) 0.2806(5) 0.6153(4) 0.138(3) Uani 1 1 d .
H26A H 0.8756 0.2758 0.5892 0.166 Uiso 1 1 calc R
C27 C 0.8079(4) 0.0131(3) 0.4043(3) 0.0656(18) Uani 1 1 d .
C28 C 0.8056(4) 0.0654(3) 0.3673(3) 0.078(2) Uani 1 1 d .
H28A H 0.8279 0.1048 0.3794 0.093 Uiso 1 1 calc R
C29 C 0.7694(5) 0.0588(4) 0.3110(3) 0.101(3) Uani 1 1 d .
H29A H 0.7678 0.0942 0.2855 0.121 Uiso 1 1 calc R
C30 C 0.7371(5) 0.0029(5) 0.2928(4) 0.111(3) Uani 1 1 d .
H30A H 0.7125 -0.0002 0.2552 0.134 Uiso 1 1 calc R
C31 C 0.7400(5) -0.0498(4) 0.3291(4) 0.130(3) Uani 1 1 d .
H31A H 0.7177 -0.0890 0.3164 0.156 Uiso 1 1 calc R
C32 C 0.7760(5) -0.0445(4) 0.3842(3) 0.101(2) Uani 1 1 d .
H32A H 0.7789 -0.0807 0.4086 0.121 Uiso 1 1 calc R
C33 C 1.0111(5) -0.2167(3) 0.5810(3) 0.0683(19) Uani 1 1 d .
C34 C 0.9574(6) -0.2605(4) 0.5625(4) 0.147(4) Uani 1 1 d .
H34A H 0.9018 -0.2480 0.5565 0.176 Uiso 1 1 calc R
C35 C 0.9790(6) -0.3245(4) 0.5515(5) 0.158(4) Uani 1 1 d .
H35A H 0.9374 -0.3534 0.5394 0.190 Uiso 1 1 calc R
C36 C 1.0559(7) -0.3449(4) 0.5576(4) 0.107(3) Uani 1 1 d .
H36A H 1.0698 -0.3880 0.5512 0.129 Uiso 1 1 calc R
C37 C 1.1131(6) -0.3024(4) 0.5732(4) 0.154(4) Uani 1 1 d .
H37A H 1.1694 -0.3145 0.5758 0.185 Uiso 1 1 calc R
C38 C 1.0894(6) -0.2385(4) 0.5858(4) 0.139(4) Uani 1 1 d .
H38A H 1.1310 -0.2099 0.5983 0.167 Uiso 1 1 calc R
C39 C 1.0333(5) 0.0073(3) 0.8146(3) 0.072(2) Uani 1 1 d .
C40 C 1.1126(5) 0.0310(3) 0.8263(3) 0.094(2) Uani 1 1 d .
H40A H 1.1440 0.0502 0.7961 0.113 Uiso 1 1 calc R
C41 C 1.1452(6) 0.0258(4) 0.8836(4) 0.117(3) Uani 1 1 d .
H41A H 1.1992 0.0408 0.8918 0.140 Uiso 1 1 calc R
C42 C 1.0988(8) -0.0008(4) 0.9274(4) 0.125(4) Uani 1 1 d .
H42A H 1.1210 -0.0034 0.9658 0.150 Uiso 1 1 calc R
C43 C 1.0207(6) -0.0237(4) 0.9167(4) 0.117(3) Uani 1 1 d .
H43A H 0.9888 -0.0419 0.9472 0.141 Uiso 1 1 calc R
C44 C 0.9892(5) -0.0197(3) 0.8594(3) 0.094(2) Uani 1 1 d .
H44A H 0.9358 -0.0361 0.8516 0.113 Uiso 1 1 calc R
O1 O 0.1146(10) 0.2025(6) 0.6651(5) 0.376(6) Uiso 1 1 d .
C45 C 0.0564(9) 0.2575(7) 0.6489(6) 0.290(7) Uiso 1 1 d .
H45A H 0.0147 0.2435 0.6199 0.348 Uiso 1 1 calc R
H45B H 0.0274 0.2735 0.6840 0.348 Uiso 1 1 calc R
C46 C 0.1095(10) 0.3063(7) 0.6241(7) 0.290(7) Uiso 1 1 d .
H46A H 0.0807 0.3321 0.5942 0.348 Uiso 1 1 calc R
H46B H 0.1336 0.3341 0.6544 0.348 Uiso 1 1 calc R
C47 C 0.1669(12) 0.2659(9) 0.5999(7) 0.344(9) Uiso 1 1 d .
H47A H 0.1418 0.2397 0.5687 0.413 Uiso 1 1 calc R
H47B H 0.2139 0.2899 0.5832 0.413 Uiso 1 1 calc R
C48 C 0.1907(12) 0.2313(8) 0.6431(8) 0.355(10) Uiso 1 1 d .
H48A H 0.2174 0.2573 0.6737 0.426 Uiso 1 1 calc R
H48B H 0.2300 0.1984 0.6299 0.426 Uiso 1 1 calc R

loop_
_atom_site_aniso_label
_atom_site_aniso_U_11
_atom_site_aniso_U_22
_atom_site_aniso_U_33
_atom_site_aniso_U_23
_atom_site_aniso_U_13
_atom_site_aniso_U_12
Fe1 0.0927(7) 0.0685(6) 0.0581(6) -0.0005(5) -0.0045(6) 0.0158(6)
N1 0.076(4) 0.053(3) 0.053(3) -0.002(3) -0.002(3) -0.006(3)
N2 0.067(4) 0.056(3) 0.058(4) 0.004(3) -0.002(3) 0.001(3)
N3 0.058(4) 0.064(4) 0.066(4) 0.001(3) 0.004(3) -0.002(3)
N4 0.048(3) 0.041(3) 0.070(3) -0.005(3) 0.004(3) 0.009(3)
C1 0.082(5) 0.051(4) 0.059(4) 0.001(4) -0.009(4) -0.002(4)
C2 0.101(6) 0.058(4) 0.081(5) 0.011(4) -0.016(5) 0.007(4)
C3 0.100(6) 0.063(5) 0.068(5) 0.007(4) -0.011(4) -0.001(4)
C4 0.061(5) 0.071(5) 0.059(4) 0.015(4) -0.003(4) 0.002(4)
C5 0.077(5) 0.067(5) 0.056(4) -0.003(4) 0.003(4) 0.004(4)
C6 0.079(5) 0.063(5) 0.058(4) -0.004(4) 0.000(4) -0.003(4)
C7 0.093(6) 0.069(5) 0.061(4) -0.008(4) 0.000(4) -0.004(4)
C8 0.096(6) 0.063(5) 0.070(5) -0.012(4) -0.007(4) 0.009(4)
C9 0.073(5) 0.065(5) 0.057(5) 0.001(4) 0.002(4) -0.002(4)
C10 0.068(5) 0.061(5) 0.067(5) -0.005(4) 0.006(4) 0.005(4)
C11 0.064(5) 0.058(5) 0.076(5) 0.004(4) -0.008(4) 0.008(4)
C12 0.084(6) 0.072(5) 0.082(5) -0.002(4) -0.004(5) 0.018(4)
C13 0.077(5) 0.076(5) 0.063(5) 0.002(4) -0.007(4) 0.010(4)
C14 0.058(5) 0.066(5) 0.056(5) 0.012(4) -0.006(4) 0.002(4)
C15 0.060(4) 0.060(4) 0.055(4) 0.004(4) -0.005(4) -0.002(4)
C16 0.058(5) 0.062(5) 0.063(5) 0.005(4) -0.007(4) -0.002(4)
C17 0.078(5) 0.053(4) 0.053(4) -0.004(3) -0.004(4) 0.017(4)
C18 0.066(5) 0.048(4) 0.051(4) 0.002(3) 0.000(4) -0.009(4)
C19 0.092(6) 0.072(5) 0.077(5) -0.010(4) 0.012(4) 0.007(4)
C20 0.070(5) 0.040(4) 0.077(5) 0.019(4) 0.004(4) -0.011(3)
C21 0.080(6) 0.077(6) 0.085(6) -0.004(5) -0.013(5) 0.014(5)
C22 0.172(10) 0.128(8) 0.125(8) 0.012(6) 0.039(7) 0.078(7)
C23 0.254(15) 0.182(12) 0.117(9) 0.006(9) 0.024(9) 0.126(13)
C24 0.217(16) 0.116(10) 0.128(12) -0.060(8) -0.092(11) 0.079(11)
C25 0.182(12) 0.076(8) 0.206(13) 0.001(8) -0.031(9) 0.018(8)
C26 0.144(8) 0.073(6) 0.197(10) 0.005(7) 0.005(7) 0.026(6)
C27 0.069(5) 0.056(4) 0.072(5) -0.006(4) -0.012(4) 0.006(4)
C28 0.084(5) 0.084(5) 0.065(5) 0.010(4) -0.009(4) 0.000(4)
C29 0.103(7) 0.129(8) 0.071(6) 0.017(5) -0.008(5) 0.014(6)
C30 0.113(8) 0.144(9) 0.077(6) -0.013(6) -0.030(6) 0.022(7)
C31 0.149(8) 0.117(8) 0.125(8) -0.025(6) -0.071(7) -0.017(6)
C32 0.116(7) 0.092(6) 0.094(6) 0.006(5) -0.032(5) -0.016(5)
C33 0.079(6) 0.058(5) 0.068(4) -0.002(4) -0.011(4) 0.005(5)
C34 0.125(8) 0.063(6) 0.251(10) -0.049(6) -0.058(7) 0.007(6)
C35 0.126(9) 0.062(7) 0.286(13) -0.032(7) -0.037(9) -0.004(6)
C36 0.139(9) 0.057(6) 0.126(6) -0.013(5) -0.028(7) 0.013(7)
C37 0.109(8) 0.072(6) 0.281(13) -0.032(7) 0.007(8) 0.023(6)
C38 0.088(7) 0.071(6) 0.257(12) -0.032(6) 0.007(7) -0.007(5)
C39 0.087(6) 0.076(5) 0.054(5) -0.002(4) -0.016(5) 0.003(4)
C40 0.103(7) 0.110(6) 0.070(6) -0.014(5) -0.022(5) -0.005(5)
C41 0.115(8) 0.106(7) 0.130(9) -0.025(7) -0.040(8) 0.011(6)
C42 0.200(13) 0.089(8) 0.086(7) -0.017(5) -0.065(8) 0.023(8)
C43 0.172(10) 0.117(7) 0.063(6) 0.001(5) -0.014(6) 0.008(7)
C44 0.123(7) 0.109(6) 0.050(5) 0.011(4) -0.013(5) -0.008(5)

loop_
_atom_type_symbol
_atom_type_description
_atom_type_scat_dispersion_real
_atom_type_scat_dispersion_imag
_atom_type_scat_source
C C 0.0033 0.0016 'International Tables Vol C Tables 4.2.6.8 and 6.1.1.4'
H H 0.0000 0.0000 'International Tables Vol C Tables 4.2.6.8 and 6.1.1.4'
N N 0.0061 0.0033 'International Tables Vol C Tables 4.2.6.8 and 6.1.1.4'
O O 0.0106 0.0060 'International Tables Vol C Tables 4.2.6.8 and 6.1.1.4'
Fe Fe 0.3463 0.8444 'International Tables Vol C Tables 4.2.6.8 and 6.1.1.4'

loop_
_geom_angle_atom_site_label_1
_geom_angle_atom_site_label_2
_geom_angle_atom_site_label_3
_geom_angle
_geom_angle_site_symmetry_1
_geom_angle_site_symmetry_3
N2 Fe1 N3 87.7(2) . .
N2 Fe1 N1 88.5(2) . .
N3 Fe1 N1 144.69(18) . .
N2 Fe1 N4 110.32(17) . 5_756
N3 Fe1 N4 95.30(18) . 5_756
N1 Fe1 N4 118.83(18) . 5_756
N2 Fe1 C17 143.4(2) . .
N3 Fe1 C17 81.1(2) . .
N1 Fe1 C17 81.3(2) . .
N4 Fe1 C17 105.38(18) 5_756 .
C4 N1 C1 105.3(5) . .
C4 N1 Fe1 122.8(4) . .
C1 N1 Fe1 131.1(4) . .
C6 N2 C9 105.2(5) . .
C6 N2 Fe1 126.1(4) . .
C9 N2 Fe1 127.1(4) . .
C11 N3 C14 105.1(5) . .
C11 N3 Fe1 125.1(4) . .
C14 N3 Fe1 129.1(4) . .
C19 N4 C16 98.7(5) . .
C19 N4 Fe1 113.0(4) . 5_756
C16 N4 Fe1 127.9(4) . 5_756
C20 C1 N1 125.8(6) . .
C20 C1 C2 124.5(6) . .
N1 C1 C2 109.7(5) . .
C3 C2 C1 107.5(6) . .
C2 C3 C4 107.4(6) . .
N1 C4 C5 126.5(6) . .
N1 C4 C3 110.0(6) . .
C5 C4 C3 123.5(6) . .
C6 C5 C4 124.7(6) . .
C6 C5 C39 118.5(6) . .
C4 C5 C39 116.6(6) . .
N2 C6 C5 124.5(6) . .
N2 C6 C7 110.0(6) . .
C5 C6 C7 125.3(7) . .
C8 C7 C6 108.2(6) . .
C7 C8 C9 106.5(6) . .
N2 C9 C10 124.6(6) . .
N2 C9 C8 110.0(6) . .
C10 C9 C8 125.4(7) . .
C9 C10 C11 125.8(6) . .
C9 C10 C21 118.3(6) . .
C11 C10 C21 115.9(6) . .
N3 C11 C10 125.1(6) . .
N3 C11 C12 110.2(6) . .
C10 C11 C12 124.6(7) . .
C13 C12 C11 106.8(6) . .
C12 C13 C14 109.0(6) . .
C15 C14 C13 126.9(6) . .
C15 C14 N3 124.1(6) . .
C13 C14 N3 108.8(6) . .
C14 C15 C16 120.6(6) . .
C14 C15 C27 119.9(6) . .
C16 C15 C27 119.4(6) . .
C17 C16 N4 114.0(5) . .
C17 C16 C15 125.8(6) . .
N4 C16 C15 120.1(6) . .
C18 C17 C16 107.3(5) . .
C18 C17 Fe1 111.7(4) . .
C16 C17 Fe1 107.1(4) . .
C17 C18 C19 103.3(5) . .
C17 C18 C20 129.4(6) . .
C19 C18 C20 126.5(6) . .
N4 C19 C18 115.9(6) . .
C1 C20 C18 120.0(6) . .
C1 C20 C33 122.1(6) . .
C18 C20 C33 117.8(6) . .
C22 C21 C26 117.3(8) . .
C22 C21 C10 121.6(9) . .
C26 C21 C10 121.2(8) . .
C21 C22 C23 120.9(10) . .
C24 C23 C22 121.9(14) . .
C23 C24 C25 121.1(15) . .
C24 C25 C26 116.6(12) . .
C21 C26 C25 122.2(9) . .
C28 C27 C32 118.7(6) . .
C28 C27 C15 123.9(6) . .
C32 C27 C15 117.4(7) . .
C27 C28 C29 118.9(7) . .
C30 C29 C28 121.5(8) . .
C29 C30 C31 120.1(9) . .
C30 C31 C32 119.3(8) . .
C31 C32 C27 121.4(7) . .
C34 C33 C38 113.5(7) . .
C34 C33 C20 122.2(8) . .
C38 C33 C20 124.2(7) . .
C33 C34 C35 123.7(8) . .
C36 C35 C34 121.5(9) . .
C35 C36 C37 117.4(9) . .
C36 C37 C38 120.0(9) . .
C33 C38 C37 123.7(8) . .
C44 C39 C40 118.8(7) . .
C44 C39 C5 122.5(7) . .
C40 C39 C5 118.6(7) . .
C39 C40 C41 119.3(8) . .
C42 C41 C40 120.1(10) . .
C41 C42 C43 121.2(11) . .
C42 C43 C44 118.5(9) . .
C39 C44 C43 122.0(8) . .
C48 O1 C45 96.9(13) . .
C46 C45 O1 105.4(12) . .
C47 C46 C45 96.7(13) . .
C48 C47 C46 104.2(16) . .
C47 C48 O1 104.4(17) . .

loop_
_geom_bond_atom_site_label_1
_geom_bond_atom_site_label_2
_geom_bond_distance
_geom_bond_site_symmetry_2
Fe1 N2 2.017(5) .
Fe1 N3 2.101(5) .
Fe1 N1 2.110(4) .
Fe1 N4 2.117(5) 5_756
Fe1 C17 2.341(5) .
N1 C4 1.370(6) .
N1 C1 1.394(6) .
N2 C6 1.372(6) .
N2 C9 1.376(6) .
N3 C11 1.380(6) .
N3 C14 1.410(6) .
N4 C19 1.404(7) .
N4 C16 1.403(6) .
N4 Fe1 2.117(5) 5_756
C1 C20 1.377(7) .
C1 C2 1.432(7) .
C2 C3 1.335(7) .
C3 C4 1.442(7) .
C4 C5 1.424(7) .
C5 C6 1.396(7) .
C5 C39 1.482(8) .
C6 C7 1.424(7) .
C7 C8 1.326(7) .
C8 C9 1.443(7) .
C9 C10 1.386(7) .
C10 C11 1.394(7) .
C10 C21 1.506(8) .
C11 C12 1.420(7) .
C12 C13 1.347(7) .
C13 C14 1.405(7) .
C14 C15 1.397(7) .
C15 C16 1.420(7) .
C15 C27 1.490(7) .
C16 C17 1.393(7) .
C17 C18 1.390(7) .
C18 C19 1.409(7) .
C18 C20 1.415(7) .
C20 C33 1.483(8) .
C21 C22 1.319(9) .
C21 C26 1.372(9) .
C22 C23 1.381(11) .
C23 C24 1.282(13) .
C24 C25 1.367(13) .
C25 C26 1.393(10) .
C27 C28 1.365(7) .
C27 C32 1.371(7) .
C28 C29 1.393(8) .
C29 C30 1.329(8) .
C30 C31 1.360(9) .
C31 C32 1.365(8) .
C33 C34 1.310(8) .
C33 C38 1.327(8) .
C34 C35 1.391(9) .
C35 C36 1.298(9) .
C36 C37 1.313(9) .
C37 C38 1.402(9) .
C39 C44 1.345(8) .
C39 C40 1.375(8) .
C40 C41 1.388(9) .
C41 C42 1.343(10) .
C42 C43 1.349(10) .
C43 C44 1.379(8) .
O1 C48 1.433(17) .
O1 C45 1.510(14) .
C45 C46 1.428(15) .
C46 C47 1.350(17) .
C47 C48 1.263(19) .
